data_7044739
loop_
_publ_author_name
'Elias Jesu Packiam, D.'
'Vidyasagar, Kanamaluru'

_publ_section_title
;
 Syntheses and characterization of phosphonates and diphosphonates of
 molybdenum, A4[(MoO3)5(O3PR)2]&#x00B7;xH2O, A2[Mo2O5(O3PR)2] and
 A2[Mo2O5(O3P-R-PO3)] (A = K, Rb, Cs, Tl, NH4)
;
_journal_name_full 'Dalton Transactions'
_journal_paper_doi 10.1039/C7DT03012F
_journal_year 2017
_chemical_formula_moiety 'C14 H20 Cs4 Mo5 O24 P2'
_chemical_formula_sum 'C14 H20 Cs4 Mo5 O24 P2'
_chemical_formula_weight 1645.58
_chemical_name_systematic
;
 ?
;
_space_group_IT_number 2
_space_group_name_Hall '-P 1'
_symmetry_cell_setting triclinic
_symmetry_space_group_name_Hall '-P 1'
_symmetry_space_group_name_H-M 'P -1'
_atom_sites_solution_hydrogens geom
_atom_sites_solution_primary direct
_atom_sites_solution_secondary difmap
_audit_creation_method SHELXL-97
_audit_update_record
;
2017-10-16 deposited with the CCDC.
2017-11-06 downloaded from the CCDC.
;
_cell_angle_alpha 80.9740(10)
_cell_angle_beta 86.4900(10)
_cell_angle_gamma 76.2100(10)
_cell_formula_units_Z 2
_cell_length_a 10.5867(2)
_cell_length_b 11.4057(2)
_cell_length_c 15.5112(3)
_cell_measurement_reflns_used 7447
_cell_measurement_temperature 293(2)
_cell_measurement_theta_max 28.47
_cell_measurement_theta_min 2.36
_cell_volume 1795.89(6)
_diffrn_ambient_temperature 293(2)
_diffrn_measured_fraction_theta_full 0.844
_diffrn_measured_fraction_theta_max 0.844
_diffrn_measurement_device_type 'Bruker ApexII ccd area detector'
_diffrn_measurement_method 'phi and omega scans'
_diffrn_radiation_monochromator graphite
_diffrn_radiation_source 'fine-focus sealed tube'
_diffrn_radiation_type MoK\a
_diffrn_radiation_wavelength 0.71073
_diffrn_reflns_av_R_equivalents 0.0277
_diffrn_reflns_av_sigmaI/netI 0.0283
_diffrn_reflns_limit_h_max 14
_diffrn_reflns_limit_h_min -13
_diffrn_reflns_limit_k_max 15
_diffrn_reflns_limit_k_min -14
_diffrn_reflns_limit_l_max 20
_diffrn_reflns_limit_l_min -20
_diffrn_reflns_number 24158
_diffrn_reflns_theta_full 28.71
_diffrn_reflns_theta_max 28.71
_diffrn_reflns_theta_min 1.98
_exptl_absorpt_coefficient_mu 5.868
_exptl_absorpt_correction_T_max 0.5914
_exptl_absorpt_correction_T_min 0.3217
_exptl_absorpt_correction_type multi-scan
_exptl_absorpt_process_details SADABS(Bruker,2004)
_exptl_crystal_colour Colourless
_exptl_crystal_density_diffrn 3.043
_exptl_crystal_density_method 'not measured'
_exptl_crystal_description Block
_exptl_crystal_F_000 1512
_exptl_crystal_size_max 0.25
_exptl_crystal_size_mid 0.20
_exptl_crystal_size_min 0.10
_refine_diff_density_max 7.180
_refine_diff_density_min -6.096
_refine_diff_density_rms 0.210
_refine_ls_extinction_method none
_refine_ls_goodness_of_fit_ref 1.036
_refine_ls_hydrogen_treatment mixed
_refine_ls_matrix_type full
_refine_ls_number_parameters 457
_refine_ls_number_reflns 7849
_refine_ls_number_restraints 0
_refine_ls_restrained_S_all 1.036
_refine_ls_R_factor_all 0.0548
_refine_ls_R_factor_gt 0.0481
_refine_ls_shift/su_max 0.001
_refine_ls_shift/su_mean 0.000
_refine_ls_structure_factor_coef Fsqd
_refine_ls_weighting_details 'calc w=1/[\s^2^(Fo^2^)+(0.0457P)^2^+28.4864P] where P=(Fo^2^+2Fc^2^)/3'
_refine_ls_weighting_scheme calc
_refine_ls_wR_factor_gt 0.1156
_refine_ls_wR_factor_ref 0.1201
_reflns_number_gt 6866
_reflns_number_total 7849
_reflns_threshold_expression >2sigma(I)
_cod_data_source_file c7dt03012f2.cif
_cod_data_source_block Cs4(MoO3)5(O3PCH2Ph)2-3H2O
_cod_depositor_comments
;
The following automatic conversions were performed:

'_symmetry_cell_setting' value 'Triclinic' changed to 'triclinic'
according to
/home/data/users/saulius/crontab/automatic-downloads/rss-feeds/RSC/lib/dictionaries/cif_core.dic
dictionary named 'cif_core.dic' version 2.4.2 from 2011-04-26.

Automatic conversion script
Id: cif_fix_values 4973 2017-02-22 13:04:09Z antanas 
;
_cod_original_sg_symbol_H-M p-1
_cod_database_code 7044739

loop_
_symmetry_equiv_pos_as_xyz
'x, y, z'
'-x, -y, -z'

loop_
_atom_site_label
_atom_site_type_symbol
_atom_site_fract_x
_atom_site_fract_y
_atom_site_fract_z
_atom_site_U_iso_or_equiv
_atom_site_adp_type
_atom_site_occupancy
_atom_site_symmetry_multiplicity
_atom_site_calc_flag
_atom_site_refinement_flags
Mo1 Mo 0.63944(6) 0.08472(5) 0.89384(4) 0.01898(13) Uani 1 1 d .
Mo2 Mo 0.89956(6) 0.05722(5) 0.75343(4) 0.02137(14) Uani 1 1 d .
Mo3 Mo 0.91938(6) 0.33897(6) 0.65181(4) 0.02532(15) Uani 1 1 d .
Mo4 Mo 0.63911(6) 0.54306(5) 0.69704(4) 0.02407(15) Uani 1 1 d .
Mo5 Mo 0.44015(6) 0.39569(5) 0.82428(4) 0.02115(14) Uani 1 1 d .
P1 P 0.78014(18) 0.31956(15) 0.86015(12) 0.0190(4) Uani 1 1 d .
P2 P 0.61753(18) 0.24998(16) 0.67165(11) 0.0203(4) Uani 1 1 d .
Cs1 Cs 0.87973(16) 0.72940(12) 0.60981(10) 0.0487(3) Uani 0.50 1 d P
Cs2 Cs 0.29328(5) 0.12767(5) 0.79051(4) 0.03597(14) Uani 1 1 d .
Cs3 Cs 0.48673(7) 0.72295(5) 0.91828(4) 0.04269(15) Uani 1 1 d .
Cs4 Cs 0.0000 0.0000 0.0000 0.0630(3) Uani 1 2 d S
Cs5 Cs 0.72296(12) 0.49938(12) 0.40703(7) 0.1073(4) Uani 1 1 d .
O1 O 0.5005(5) 0.2290(4) 0.8798(3) 0.0222(10) Uani 1 1 d .
O2 O 0.5664(5) 0.9862(5) 0.8541(4) 0.0286(12) Uani 1 1 d .
O3 O 0.6414(6) 0.0353(5) 0.0035(3) 0.0292(12) Uani 1 1 d .
O4 O 0.7407(5) 0.2269(4) 0.9307(3) 0.0231(10) Uani 1 1 d .
O5 O 0.6918(5) 0.1524(4) 0.7431(3) 0.0227(10) Uani 1 1 d .
O6 O 0.8174(5) 0.0189(4) 0.8642(3) 0.0222(10) Uani 1 1 d .
O7 O 0.9182(5) 0.1711(5) 0.6512(3) 0.0273(11) Uani 1 1 d .
O9 O 0.8810(5) 0.2582(4) 0.7954(3) 0.0233(10) Uani 1 1 d .
O8 O 0.0553(5) 0.0186(5) 0.7919(4) 0.0346(13) Uani 1 1 d .
O10 O 0.8876(6) 0.9382(5) 0.7032(4) 0.0375(14) Uani 1 1 d .
O11 O 0.0746(6) 0.3313(6) 0.6799(4) 0.0398(14) Uani 1 1 d .
O12 O 0.9227(6) 0.3827(6) 0.5414(4) 0.0428(15) Uani 1 1 d .
O13 O 0.8280(5) 0.4855(5) 0.6918(4) 0.0299(12) Uani 1 1 d .
O14 O 0.6075(7) 0.6078(6) 0.5917(4) 0.0411(15) Uani 1 1 d .
O15 O 0.6447(6) 0.6618(5) 0.7499(4) 0.0388(14) Uani 1 1 d .
O16 O 0.6893(5) 0.3532(5) 0.6426(3) 0.0240(11) Uani 1 1 d .
O17 O 0.6575(5) 0.3983(4) 0.8113(3) 0.0236(11) Uani 1 1 d .
O18 O 0.4671(5) 0.5247(5) 0.7330(4) 0.0287(12) Uani 1 1 d .
O19 O 0.4300(6) 0.4679(5) 0.9145(4) 0.0335(13) Uani 1 1 d .
O20 O 0.2814(5) 0.4019(5) 0.8064(4) 0.0321(12) Uani 1 1 d .
O21 O 0.4803(5) 0.2986(5) 0.7057(3) 0.0245(11) Uani 1 1 d .
O22 O 0.0591(11) 0.8795(12) 0.5203(6) 0.097(4) Uani 1 1 d .
O23 O 0.161(3) 0.718(3) 0.658(2) 0.136(11) Uani 0.50 1 d P
O24 O 0.2419(17) 0.7991(16) 0.8062(14) 0.078(6) Uani 0.50 1 d P
O25 O 0.9548(19) 0.6950(18) 0.6467(14) 0.162(7) Uani 1 1 d .
C1 C 0.9477(7) 0.3671(6) 0.9738(5) 0.0228(14) Uani 1 1 d .
C2 C 0.0733(9) 0.3197(9) 0.9474(6) 0.038(2) Uani 1 1 d .
H2 H 0.0944 0.3244 0.8881 0.046 Uiso 1 1 calc R
C3 C 0.1691(10) 0.2648(9) 0.0078(8) 0.050(3) Uani 1 1 d .
H3 H 0.2534 0.2327 -0.0115 0.059 Uiso 1 1 calc R
C4 C 0.1406(11) 0.2576(9) 0.0949(7) 0.052(3) Uani 1 1 d .
H4 H 0.2044 0.2194 0.1353 0.062 Uiso 1 1 calc R
C5 C 0.0169(12) 0.3073(11) 0.1225(7) 0.055(3) Uani 1 1 d .
H5 H -0.0028 0.3048 0.1819 0.066 Uiso 1 1 calc R
C6 C 0.9204(10) 0.3617(10) 0.0622(6) 0.045(2) Uani 1 1 d .
H6 H 0.8366 0.3947 0.0817 0.054 Uiso 1 1 calc R
C7 C 0.8446(8) 0.4258(6) 0.9091(5) 0.0272(16) Uani 1 1 d .
H7A H 0.8801 0.4778 0.8631 0.033 Uiso 1 1 calc R
H7B H 0.7737 0.4776 0.9379 0.033 Uiso 1 1 calc R
C8 C 0.5072(8) 0.0987(8) 0.5922(5) 0.0308(17) Uani 1 1 d .
C9 C 0.5378(10) 0.9813(8) 0.6390(6) 0.042(2) Uani 1 1 d .
H9 H 0.6201 0.9498 0.6621 0.051 Uiso 1 1 calc R
C10 C 0.4457(12) 0.9113(9) 0.6513(7) 0.054(3) Uani 1 1 d .
H10 H 0.4670 0.8329 0.6824 0.065 Uiso 1 1 calc R
C11 C 0.3235(12) 0.9564(11) 0.6180(8) 0.057(3) Uani 1 1 d .
H11 H 0.2624 0.9088 0.6263 0.068 Uiso 1 1 calc R
C12 C 0.2921(11) 0.0726(12) 0.5721(8) 0.057(3) Uani 1 1 d .
H12 H 0.2089 0.1043 0.5505 0.069 Uiso 1 1 calc R
C13 C 0.3847(10) 0.1426(9) 0.5581(6) 0.046(2) Uani 1 1 d .
H13 H 0.3637 0.2198 0.5253 0.055 Uiso 1 1 calc R
C14 C 0.6052(9) 0.1774(8) 0.5787(5) 0.0327(18) Uani 1 1 d .
H14A H 0.5807 0.2398 0.5285 0.039 Uiso 1 1 calc R
H14B H 0.6898 0.1273 0.5657 0.039 Uiso 1 1 calc R

loop_
_atom_site_aniso_label
_atom_site_aniso_U_11
_atom_site_aniso_U_22
_atom_site_aniso_U_33
_atom_site_aniso_U_23
_atom_site_aniso_U_13
_atom_site_aniso_U_12
Mo1 0.0200(3) 0.0183(3) 0.0187(3) -0.0002(2) -0.0003(2) -0.0063(2)
Mo2 0.0203(3) 0.0224(3) 0.0205(3) -0.0016(2) 0.0001(3) -0.0042(2)
Mo3 0.0216(3) 0.0272(3) 0.0254(3) 0.0039(2) -0.0004(3) -0.0071(2)
Mo4 0.0255(3) 0.0197(3) 0.0250(3) 0.0039(2) -0.0024(3) -0.0053(2)
Mo5 0.0195(3) 0.0209(3) 0.0220(3) -0.0016(2) -0.0012(3) -0.0037(2)
P1 0.0203(9) 0.0185(8) 0.0188(8) -0.0005(6) -0.0045(7) -0.0064(6)
P2 0.0217(9) 0.0238(8) 0.0165(8) -0.0010(6) -0.0040(7) -0.0079(7)
Cs1 0.0605(9) 0.0410(6) 0.0500(7) -0.0073(5) 0.0097(7) -0.0245(6)
Cs2 0.0275(3) 0.0393(3) 0.0445(3) -0.0079(2) -0.0030(2) -0.0128(2)
Cs3 0.0615(4) 0.0344(3) 0.0324(3) -0.0076(2) 0.0026(3) -0.0108(3)
Cs4 0.0496(5) 0.1093(9) 0.0315(4) 0.0083(5) -0.0203(4) -0.0285(6)
Cs5 0.1096(8) 0.1257(9) 0.0787(6) 0.0286(6) -0.0631(6) -0.0247(7)
O1 0.023(3) 0.022(2) 0.021(2) -0.0017(19) 0.001(2) -0.0035(19)
O2 0.031(3) 0.025(3) 0.034(3) -0.006(2) 0.000(2) -0.012(2)
O3 0.035(3) 0.028(3) 0.023(3) 0.000(2) 0.003(2) -0.007(2)
O4 0.026(3) 0.023(2) 0.021(2) -0.0007(19) -0.005(2) -0.008(2)
O5 0.025(3) 0.024(2) 0.019(2) 0.0016(19) -0.002(2) -0.007(2)
O6 0.022(2) 0.022(2) 0.022(2) 0.0019(19) -0.002(2) -0.0048(19)
O7 0.030(3) 0.032(3) 0.020(2) -0.004(2) 0.004(2) -0.008(2)
O9 0.024(3) 0.023(2) 0.022(2) -0.0007(19) -0.002(2) -0.007(2)
O8 0.023(3) 0.038(3) 0.040(3) 0.002(3) 0.000(3) -0.006(2)
O10 0.048(4) 0.032(3) 0.036(3) -0.012(2) 0.001(3) -0.010(3)
O11 0.025(3) 0.043(3) 0.049(4) 0.003(3) -0.001(3) -0.009(3)
O12 0.039(4) 0.053(4) 0.030(3) 0.009(3) 0.002(3) -0.010(3)
O13 0.027(3) 0.027(3) 0.037(3) 0.000(2) -0.002(2) -0.012(2)
O14 0.050(4) 0.035(3) 0.031(3) 0.010(2) -0.001(3) -0.005(3)
O15 0.039(3) 0.030(3) 0.049(4) -0.009(3) 0.001(3) -0.008(3)
O16 0.024(3) 0.027(3) 0.020(2) 0.0024(19) -0.002(2) -0.009(2)
O17 0.022(3) 0.024(2) 0.023(2) 0.0047(19) -0.004(2) -0.007(2)
O18 0.025(3) 0.024(3) 0.033(3) 0.006(2) -0.004(2) -0.003(2)
O19 0.041(3) 0.027(3) 0.033(3) -0.010(2) 0.000(3) -0.005(2)
O20 0.025(3) 0.035(3) 0.035(3) -0.002(2) -0.002(2) -0.007(2)
O21 0.022(3) 0.031(3) 0.021(2) -0.005(2) -0.005(2) -0.005(2)
O22 0.105(8) 0.172(11) 0.054(5) -0.051(6) 0.030(5) -0.095(8)
O23 0.11(2) 0.17(3) 0.16(3) -0.09(2) 0.008(19) -0.07(2)
O24 0.051(10) 0.067(11) 0.101(14) 0.036(10) -0.012(10) -0.015(8)
O25 0.154(16) 0.157(16) 0.20(2) -0.088(14) 0.008(14) -0.054(13)
C1 0.026(4) 0.022(3) 0.023(3) -0.004(3) -0.002(3) -0.010(3)
C2 0.031(4) 0.049(5) 0.037(5) -0.014(4) 0.000(4) -0.008(4)
C3 0.030(5) 0.050(6) 0.070(7) -0.016(5) -0.015(5) -0.004(4)
C4 0.062(7) 0.037(5) 0.059(6) 0.011(4) -0.038(6) -0.019(5)
C5 0.070(8) 0.067(7) 0.030(5) 0.003(5) -0.014(5) -0.023(6)
C6 0.041(5) 0.063(6) 0.031(5) -0.009(4) 0.001(4) -0.015(5)
C7 0.030(4) 0.021(3) 0.034(4) -0.007(3) -0.008(3) -0.008(3)
C8 0.037(4) 0.038(4) 0.022(4) -0.009(3) -0.004(3) -0.015(3)
C9 0.046(5) 0.037(5) 0.042(5) -0.014(4) -0.008(4) 0.000(4)
C10 0.078(8) 0.031(5) 0.055(6) -0.011(4) 0.001(6) -0.015(5)
C11 0.068(8) 0.063(7) 0.056(7) -0.019(5) 0.002(6) -0.041(6)
C12 0.051(6) 0.075(8) 0.054(6) -0.008(6) -0.016(5) -0.027(6)
C13 0.051(6) 0.045(5) 0.044(5) 0.001(4) -0.023(5) -0.015(4)
C14 0.037(5) 0.043(5) 0.022(4) -0.009(3) -0.001(4) -0.016(4)

loop_
_atom_type_symbol
_atom_type_description
_atom_type_scat_dispersion_real
_atom_type_scat_dispersion_imag
_atom_type_scat_source
C C 0.0033 0.0016 'International Tables Vol C Tables 4.2.6.8 and 6.1.1.4'
H H 0.0000 0.0000 'International Tables Vol C Tables 4.2.6.8 and 6.1.1.4'
O O 0.0106 0.0060 'International Tables Vol C Tables 4.2.6.8 and 6.1.1.4'
P P 0.1023 0.0942 'International Tables Vol C Tables 4.2.6.8 and 6.1.1.4'
Mo Mo -1.6832 0.6857 'International Tables Vol C Tables 4.2.6.8 and 6.1.1.4'
Cs Cs -0.3680 2.1192 'International Tables Vol C Tables 4.2.6.8 and 6.1.1.4'

loop_
_geom_angle_atom_site_label_1
_geom_angle_atom_site_label_2
_geom_angle_atom_site_label_3
_geom_angle
_geom_angle_site_symmetry_1
_geom_angle_site_symmetry_3
O3 Mo1 O2 103.0(3) 1_556 1_545
O3 Mo1 O6 99.5(2) 1_556 .
O2 Mo1 O6 100.4(2) 1_545 .
O3 Mo1 O1 104.4(2) 1_556 .
O2 Mo1 O1 99.5(2) 1_545 .
O6 Mo1 O1 144.3(2) . .
O3 Mo1 O4 83.6(2) 1_556 .
O2 Mo1 O4 173.4(2) 1_545 .
O6 Mo1 O4 77.8(2) . .
O1 Mo1 O4 79.0(2) . .
O3 Mo1 O5 166.1(2) 1_556 .
O2 Mo1 O5 86.1(2) 1_545 .
O6 Mo1 O5 68.14(19) . .
O1 Mo1 O5 84.03(19) . .
O4 Mo1 O5 87.30(17) . .
O3 Mo1 Cs3 52.25(18) 1_556 2_667
O2 Mo1 Cs3 127.7(2) 1_545 2_667
O6 Mo1 Cs3 126.23(15) . 2_667
O1 Mo1 Cs3 57.01(15) . 2_667
O4 Mo1 Cs3 56.81(14) . 2_667
O5 Mo1 Cs3 129.31(12) . 2_667
O3 Mo1 Cs2 113.4(2) 1_556 .
O2 Mo1 Cs2 47.44(19) 1_545 .
O6 Mo1 Cs2 137.24(15) . .
O1 Mo1 Cs2 52.12(15) . .
O4 Mo1 Cs2 130.39(12) . .
O5 Mo1 Cs2 80.54(12) . .
Cs3 Mo1 Cs2 96.002(19) 2_667 .
O3 Mo1 Cs4 65.4(2) 1_556 1_656
O2 Mo1 Cs4 126.28(19) 1_545 1_656
O6 Mo1 Cs4 39.85(15) . 1_656
O1 Mo1 Cs4 134.08(15) . 1_656
O4 Mo1 Cs4 55.97(12) . 1_656
O5 Mo1 Cs4 100.74(12) . 1_656
Cs3 Mo1 Cs4 88.004(15) 2_667 1_656
Cs2 Mo1 Cs4 173.647(18) . 1_656
O10 Mo2 O8 104.9(3) 1_545 1_655
O10 Mo2 O6 101.1(3) 1_545 .
O8 Mo2 O6 95.5(3) 1_655 .
O10 Mo2 O7 98.4(3) 1_545 .
O8 Mo2 O7 100.9(3) 1_655 .
O6 Mo2 O7 150.4(2) . .
O10 Mo2 O5 95.9(3) 1_545 .
O8 Mo2 O5 157.9(3) 1_655 .
O6 Mo2 O5 72.84(19) . .
O7 Mo2 O5 83.1(2) . .
O10 Mo2 O9 165.3(2) 1_545 .
O8 Mo2 O9 87.2(2) 1_655 .
O6 Mo2 O9 85.69(19) . .
O7 Mo2 O9 70.8(2) . .
O5 Mo2 O9 73.51(18) . .
O10 Mo2 Cs4 120.1(2) 1_545 1_656
O8 Mo2 Cs4 53.3(2) 1_655 1_656
O6 Mo2 Cs4 44.07(15) . 1_656
O7 Mo2 Cs4 136.84(16) . 1_656
O5 Mo2 Cs4 109.40(13) . 1_656
O9 Mo2 Cs4 73.70(11) . 1_656
O11 Mo3 O12 102.9(3) 1_655 .
O11 Mo3 O13 101.6(3) 1_655 .
O12 Mo3 O13 101.8(3) . .
O11 Mo3 O7 103.0(3) 1_655 .
O12 Mo3 O7 97.8(3) . .
O13 Mo3 O7 144.1(2) . .
O11 Mo3 O9 87.8(3) 1_655 .
O12 Mo3 O9 167.6(3) . .
O13 Mo3 O9 81.8(2) . .
O7 Mo3 O9 73.5(2) . .
O11 Mo3 O16 168.5(3) 1_655 .
O12 Mo3 O16 87.9(3) . .
O13 Mo3 O16 71.8(2) . .
O7 Mo3 O16 79.1(2) . .
O9 Mo3 O16 81.91(17) . .
O11 Mo3 Cs1 85.1(2) 1_655 .
O12 Mo3 Cs1 73.4(2) . .
O13 Mo3 Cs1 37.06(17) . .
O7 Mo3 Cs1 169.30(16) . .
O9 Mo3 Cs1 114.19(13) . .
O16 Mo3 Cs1 94.29(12) . .
O11 Mo3 Cs5 129.5(2) 1_655 .
O12 Mo3 Cs5 28.8(2) . .
O13 Mo3 Cs5 84.48(17) . .
O7 Mo3 Cs5 99.32(16) . .
O9 Mo3 Cs5 142.23(13) . .
O16 Mo3 Cs5 60.37(12) . .
Cs1 Mo3 Cs5 70.02(3) . .
O14 Mo4 O15 104.6(3) . .
O14 Mo4 O18 98.3(3) . .
O15 Mo4 O18 99.2(3) . .
O14 Mo4 O13 101.4(3) . .
O15 Mo4 O13 93.5(3) . .
O18 Mo4 O13 153.0(2) . .
O14 Mo4 O17 156.3(3) . .
O15 Mo4 O17 98.4(3) . .
O18 Mo4 O17 72.2(2) . .
O13 Mo4 O17 82.5(2) . .
O14 Mo4 O16 85.9(3) . .
O15 Mo4 O16 163.6(2) . .
O18 Mo4 O16 91.5(2) . .
O13 Mo4 O16 71.8(2) . .
O17 Mo4 O16 73.00(18) . .
O14 Mo4 Cs1 69.1(2) . .
O15 Mo4 Cs1 63.2(2) . .
O18 Mo4 Cs1 152.89(15) . .
O13 Mo4 Cs1 53.49(16) . .
O17 Mo4 Cs1 128.09(13) . .
O16 Mo4 Cs1 110.65(13) . .
O14 Mo4 Cs3 123.4(2) . .
O15 Mo4 Cs3 36.1(2) . .
O18 Mo4 Cs3 66.94(17) . .
O13 Mo4 Cs3 115.18(17) . .
O17 Mo4 Cs3 73.76(14) . .
O16 Mo4 Cs3 144.62(12) . .
Cs1 Mo4 Cs3 99.20(3) . .
O14 Mo4 Cs5 64.1(2) . 2_666
O15 Mo4 Cs5 122.7(2) . 2_666
O18 Mo4 Cs5 38.33(17) . 2_666
O13 Mo4 Cs5 142.83(17) . 2_666
O17 Mo4 Cs5 98.71(13) . 2_666
O16 Mo4 Cs5 73.08(12) . 2_666
Cs1 Mo4 Cs5 132.68(3) . 2_666
Cs3 Mo4 Cs5 100.52(3) . 2_666
O20 Mo5 O19 102.7(3) . .
O20 Mo5 O1 102.0(2) . .
O19 Mo5 O1 98.9(2) . .
O20 Mo5 O18 98.8(2) . .
O19 Mo5 O18 100.5(3) . .
O1 Mo5 O18 147.6(2) . .
O20 Mo5 O21 84.4(2) . .
O19 Mo5 O21 172.9(2) . .
O1 Mo5 O21 79.7(2) . .
O18 Mo5 O21 77.8(2) . .
O20 Mo5 O17 165.8(2) . .
O19 Mo5 O17 88.2(3) . .
O1 Mo5 O17 85.13(19) . .
O18 Mo5 O17 69.8(2) . .
O21 Mo5 O17 84.81(19) . .
O20 Mo5 Cs2 53.12(19) . .
O19 Mo5 Cs2 129.1(2) . .
O1 Mo5 Cs2 55.33(15) . .
O18 Mo5 Cs2 124.83(17) . .
O21 Mo5 Cs2 55.64(14) . .
O17 Mo5 Cs2 125.87(13) . .
O20 Mo5 Cs5 56.0(2) . 2_666
O19 Mo5 Cs5 131.88(19) . 2_666
O1 Mo5 Cs5 126.00(15) . 2_666
O18 Mo5 Cs5 51.12(16) . 2_666
O21 Mo5 Cs5 52.15(13) . 2_666
O17 Mo5 Cs5 109.90(12) . 2_666
Cs2 Mo5 Cs5 75.85(2) . 2_666
O20 Mo5 Cs3 109.1(2) . 2_667
O19 Mo5 Cs3 46.21(19) . 2_667
O1 Mo5 Cs3 52.64(15) . 2_667
O18 Mo5 Cs3 139.83(17) . 2_667
O21 Mo5 Cs3 131.93(13) . 2_667
O17 Mo5 Cs3 85.02(12) . 2_667
Cs2 Mo5 Cs3 95.224(18) . 2_667
Cs5 Mo5 Cs3 165.07(3) 2_666 2_667
O20 Mo5 Cs3 111.8(2) . .
O19 Mo5 Cs3 35.3(2) . .
O1 Mo5 Cs3 126.64(15) . .
O18 Mo5 Cs3 65.59(17) . .
O21 Mo5 Cs3 141.51(14) . .
O17 Mo5 Cs3 72.05(13) . .
Cs2 Mo5 Cs3 160.42(2) . .
Cs5 Mo5 Cs3 107.18(3) 2_666 .
Cs3 Mo5 Cs3 77.286(16) 2_667 .
O4 P1 O9 111.7(3) . .
O4 P1 O17 109.6(3) . .
O9 P1 O17 110.5(3) . .
O4 P1 C7 109.7(3) . .
O9 P1 C7 110.1(4) . .
O17 P1 C7 105.1(3) . .
O4 P1 Cs4 49.0(2) . 1_656
O9 P1 Cs4 73.06(19) . 1_656
O17 P1 Cs4 154.2(2) . 1_656
C7 P1 Cs4 97.1(2) . 1_656
O21 P2 O16 111.9(3) . .
O21 P2 O5 108.7(3) . .
O16 P2 O5 111.6(3) . .
O21 P2 C14 107.7(4) . .
O16 P2 C14 108.5(3) . .
O5 P2 C14 108.3(4) . .
O21 P2 Cs5 39.90(19) . 2_666
O16 P2 Cs5 87.3(2) . 2_666
O5 P2 Cs5 148.6(2) . 2_666
C14 P2 Cs5 87.5(3) . 2_666
O21 P2 Cs2 39.0(2) . .
O16 P2 Cs2 150.6(2) . .
O5 P2 Cs2 82.6(2) . .
C14 P2 Cs2 89.8(3) . .
Cs5 P2 Cs2 70.17(4) 2_666 .
O25 Cs1 O22 81.6(12) . 1_655
O25 Cs1 O10 78.1(10) . .
O22 Cs1 O10 67.9(2) 1_655 .
O25 Cs1 O13 77.8(11) . .
O22 Cs1 O13 150.7(3) 1_655 .
O10 Cs1 O13 126.47(17) . .
O25 Cs1 O23 29.2(14) . 1_655
O22 Cs1 O23 52.4(7) 1_655 1_655
O10 Cs1 O23 69.5(5) . 1_655
O13 Cs1 O23 105.1(7) . 1_655
O25 Cs1 O12 83.3(11) . 2_766
O22 Cs1 O12 62.4(2) 1_655 2_766
O10 Cs1 O12 128.78(18) . 2_766
O13 Cs1 O12 94.54(17) . 2_766
O23 Cs1 O12 71.1(5) 1_655 2_766
O25 Cs1 O15 99.3(12) . .
O22 Cs1 O15 156.8(2) 1_655 .
O10 Cs1 O15 89.42(17) . .
O13 Cs1 O15 49.08(15) . .
O23 Cs1 O15 125.7(6) 1_655 .
O12 Cs1 O15 140.88(16) 2_766 .
O25 Cs1 O14 128.1(12) . .
O22 Cs1 O14 146.8(2) 1_655 .
O10 Cs1 O14 126.56(18) . .
O13 Cs1 O14 50.46(14) . .
O23 Cs1 O14 155.0(6) 1_655 .
O12 Cs1 O14 102.41(17) 2_766 .
O15 Cs1 O14 46.04(15) . .
O25 Cs1 C12 154.4(12) . 2_666
O22 Cs1 C12 72.8(3) 1_655 2_666
O10 Cs1 C12 93.0(2) . 2_666
O13 Cs1 C12 125.3(2) . 2_666
O23 Cs1 C12 125.2(7) 1_655 2_666
O12 Cs1 C12 83.9(2) 2_766 2_666
O15 Cs1 C12 104.6(2) . 2_666
O14 Cs1 C12 76.4(2) . 2_666
O25 Cs1 Mo4 103.9(12) . .
O22 Cs1 Mo4 173.48(19) 1_655 .
O10 Cs1 Mo4 116.40(13) . .
O13 Cs1 Mo4 31.16(11) . .
O23 Cs1 Mo4 133.0(7) 1_655 .
O12 Cs1 Mo4 114.26(13) 2_766 .
O15 Cs1 Mo4 26.98(10) . .
O14 Cs1 Mo4 26.80(9) . .
C12 Cs1 Mo4 101.60(18) 2_666 .
O25 Cs1 C13 173.0(12) . 2_666
O22 Cs1 C13 93.8(3) 1_655 2_666
O10 Cs1 C13 105.2(2) . 2_666
O13 Cs1 C13 104.43(19) . 2_666
O23 Cs1 C13 145.9(7) 1_655 2_666
O12 Cs1 C13 89.9(2) 2_766 2_666
O15 Cs1 C13 87.0(2) . 2_666
O14 Cs1 C13 54.99(18) . 2_666
C12 Cs1 C13 21.4(2) 2_666 2_666
Mo4 Cs1 C13 80.39(16) . 2_666
O25 Cs1 Mo3 73.7(11) . .
O22 Cs1 Mo3 130.5(3) 1_655 .
O10 Cs1 Mo3 142.07(13) . .
O13 Cs1 Mo3 22.15(11) . .
O23 Cs1 Mo3 95.5(6) 1_655 .
O12 Cs1 Mo3 72.49(12) 2_766 .
O15 Cs1 Mo3 70.93(10) . .
O14 Cs1 Mo3 59.91(10) . .
C12 Cs1 Mo3 122.77(19) 2_666 .
Mo4 Cs1 Mo3 49.47(2) . .
C13 Cs1 Mo3 105.75(15) 2_666 .
O8 Cs2 O2 125.44(14) . 1_545
O8 Cs2 O20 124.69(15) . .
O2 Cs2 O20 104.92(14) 1_545 .
O8 Cs2 O1 153.86(15) . .
O2 Cs2 O1 52.46(13) 1_545 .
O20 Cs2 O1 53.06(13) . .
O8 Cs2 O21 153.39(14) . .
O2 Cs2 O21 76.01(13) 1_545 .
O20 Cs2 O21 50.32(15) . .
O1 Cs2 O21 50.13(12) . .
O8 Cs2 O11 73.48(15) . .
O2 Cs2 O11 158.95(15) 1_545 .
O20 Cs2 O11 63.25(15) . .
O1 Cs2 O11 115.57(14) . .
O21 Cs2 O11 83.31(14) . .
O8 Cs2 O3 87.68(15) . 2_656
O2 Cs2 O3 55.09(14) 1_545 2_656
O20 Cs2 O3 106.34(14) . 2_656
O1 Cs2 O3 70.48(13) . 2_656
O21 Cs2 O3 118.90(13) . 2_656
O11 Cs2 O3 142.71(15) . 2_656
O8 Cs2 C11 70.6(2) . 1_545
O2 Cs2 C11 90.6(2) 1_545 1_545
O20 Cs2 C11 135.5(2) . 1_545
O1 Cs2 C11 131.7(2) . 1_545
O21 Cs2 C11 96.1(2) . 1_545
O11 Cs2 C11 87.6(3) . 1_545
O3 Cs2 C11 116.5(2) 2_656 1_545
O8 Cs2 C12 77.7(2) . .
O2 Cs2 C12 103.9(2) 1_545 .
O20 Cs2 C12 113.5(2) . .
O1 Cs2 C12 128.3(2) . .
O21 Cs2 C12 81.9(2) . .
O11 Cs2 C12 68.7(2) . .
O3 Cs2 C12 139.0(2) 2_656 .
C11 Cs2 C12 22.5(3) 1_545 .
O8 Cs2 C10 86.3(2) . 1_545
O2 Cs2 C10 68.3(2) 1_545 1_545
O20 Cs2 C10 137.6(2) . 1_545
O1 Cs2 C10 111.9(2) . 1_545
O21 Cs2 C10 88.6(2) . 1_545
O11 Cs2 C10 107.7(2) . 1_545
O3 Cs2 C10 102.7(2) 2_656 1_545
C11 Cs2 C10 22.4(3) 1_545 1_545
C12 Cs2 C10 39.1(3) . 1_545
O8 Cs2 C13 99.50(19) . .
O2 Cs2 C13 94.71(19) 1_545 .
O20 Cs2 C13 97.39(19) . .
O1 Cs2 C13 106.63(18) . .
O21 Cs2 C13 59.84(18) . .
O11 Cs2 C13 71.0(2) . .
O3 Cs2 C13 145.21(18) 2_656 .
C11 Cs2 C13 39.0(2) 1_545 .
C12 Cs2 C13 22.2(2) . .
C10 Cs2 C13 44.7(2) 1_545 .
O8 Cs2 C9 107.8(2) . 1_545
O2 Cs2 C9 59.29(18) 1_545 1_545
O20 Cs2 C9 117.39(19) . 1_545
O1 Cs2 C9 92.72(18) . 1_545
O21 Cs2 C9 67.30(18) . 1_545
O11 Cs2 C9 108.94(19) . 1_545
O3 Cs2 C9 107.38(17) 2_656 1_545
C11 Cs2 C9 39.0(2) 1_545 1_545
C12 Cs2 C9 45.0(2) . 1_545
C10 Cs2 C9 22.1(2) 1_545 1_545
C13 Cs2 C9 38.0(2) . 1_545
O24 Cs3 O15 87.3(4) . .
O24 Cs3 O19 80.0(4) . .
O15 Cs3 O19 81.61(16) . .
O24 Cs3 O19 134.0(3) . 2_667
O15 Cs3 O19 114.74(16) . 2_667
O19 Cs3 O19 65.29(18) . 2_667
O24 Cs3 O3 83.0(4) . 2_666
O15 Cs3 O3 135.35(15) . 2_666
O19 Cs3 O3 138.29(16) . 2_666
O19 Cs3 O3 102.88(14) 2_667 2_666
O24 Cs3 O4 79.4(4) . 2_667
O15 Cs3 O4 165.13(15) . 2_667
O19 Cs3 O4 89.56(14) . 2_667
O19 Cs3 O4 71.48(14) 2_667 2_667
O3 Cs3 O4 49.78(13) 2_666 2_667
O24 Cs3 O1 125.5(4) . 2_667
O15 Cs3 O1 145.91(15) . 2_667
O19 Cs3 O1 110.52(14) . 2_667
O19 Cs3 O1 51.23(13) 2_667 2_667
O3 Cs3 O1 52.91(13) 2_666 2_667
O4 Cs3 O1 48.74(12) 2_667 2_667
O24 Cs3 O2 92.3(3) . .
O15 Cs3 O2 80.91(15) . .
O19 Cs3 O2 161.23(15) . .
O19 Cs3 O2 129.17(14) 2_667 .
O3 Cs3 O2 56.20(14) 2_666 .
O4 Cs3 O2 105.99(13) 2_667 .
O1 Cs3 O2 87.91(13) 2_667 .
O24 Cs3 Mo1 98.9(4) . 2_667
O15 Cs3 Mo1 155.42(11) . 2_667
O19 Cs3 Mo1 122.82(11) . 2_667
O19 Cs3 Mo1 77.71(10) 2_667 2_667
O3 Cs3 Mo1 25.27(9) 2_666 2_667
O4 Cs3 Mo1 36.11(9) 2_667 2_667
O1 Cs3 Mo1 29.45(8) 2_667 2_667
O2 Cs3 Mo1 75.11(10) . 2_667
O24 Cs3 Mo5 135.4(4) . 2_667
O15 Cs3 Mo5 132.16(12) . 2_667
O19 Cs3 Mo5 85.78(11) . 2_667
O19 Cs3 Mo5 23.27(10) 2_667 2_667
O3 Cs3 Mo5 80.12(10) 2_666 2_667
O4 Cs3 Mo5 58.34(8) 2_667 2_667
O1 Cs3 Mo5 27.96(8) 2_667 2_667
O2 Cs3 Mo5 111.17(10) . 2_667
Mo1 Cs3 Mo5 55.302(14) 2_667 2_667
O24 Cs3 Mo4 81.0(4) . .
O15 Cs3 Mo4 18.90(11) . .
O19 Cs3 Mo4 63.05(11) . .
O19 Cs3 Mo4 106.68(10) 2_667 .
O3 Cs3 Mo4 149.79(10) 2_666 .
O4 Cs3 Mo4 148.68(9) 2_667 .
O1 Cs3 Mo4 152.56(9) 2_667 .
O2 Cs3 Mo4 98.97(10) . .
Mo1 Cs3 Mo4 174.08(2) 2_667 .
Mo5 Cs3 Mo4 128.475(19) 2_667 .
O24 Cs3 Mo5 73.2(4) . .
O15 Cs3 Mo5 64.53(11) . .
O19 Cs3 Mo5 18.57(11) . .
O19 Cs3 Mo5 80.73(10) 2_667 .
O3 Cs3 Mo5 148.76(11) 2_666 .
O4 Cs3 Mo5 104.85(9) 2_667 .
O1 Cs3 Mo5 128.69(9) 2_667 .
O2 Cs3 Mo5 142.66(10) . .
Mo1 Cs3 Mo5 140.03(2) 2_667 .
Mo5 Cs3 Mo5 102.714(16) 2_667 .
Mo4 Cs3 Mo5 45.654(13) . .
O6 Cs4 O6 180.00(13) 2_656 1_454
O6 Cs4 O8 51.84(14) 2_656 2_556
O6 Cs4 O8 128.16(14) 1_454 2_556
O6 Cs4 O8 128.16(14) 2_656 1_554
O6 Cs4 O8 51.84(14) 1_454 1_554
O8 Cs4 O8 180.0 2_556 1_554
O6 Cs4 O4 49.40(13) 2_656 2_656
O6 Cs4 O4 130.60(13) 1_454 2_656
O8 Cs4 O4 80.57(13) 2_556 2_656
O8 Cs4 O4 99.43(13) 1_554 2_656
O6 Cs4 O4 130.60(13) 2_656 1_454
O6 Cs4 O4 49.40(13) 1_454 1_454
O8 Cs4 O4 99.43(13) 2_556 1_454
O8 Cs4 O4 80.57(13) 1_554 1_454
O4 Cs4 O4 180.0(3) 2_656 1_454
O6 Cs4 O3 47.42(13) 2_656 2_655
O6 Cs4 O3 132.58(13) 1_454 2_655
O8 Cs4 O3 99.10(13) 2_556 2_655
O8 Cs4 O3 80.90(13) 1_554 2_655
O4 Cs4 O3 44.48(12) 2_656 2_655
O4 Cs4 O3 135.52(12) 1_454 2_655
O6 Cs4 O3 132.58(13) 2_656 1_455
O6 Cs4 O3 47.42(13) 1_454 1_455
O8 Cs4 O3 80.90(13) 2_556 1_455
O8 Cs4 O3 99.10(13) 1_554 1_455
O4 Cs4 O3 135.52(12) 2_656 1_455
O4 Cs4 O3 44.48(12) 1_454 1_455
O3 Cs4 O3 180.0 2_655 1_455
O6 Cs4 C2 80.36(16) 2_656 1_554
O6 Cs4 C2 99.64(16) 1_454 1_554
O8 Cs4 C2 100.88(18) 2_556 1_554
O8 Cs4 C2 79.12(18) 1_554 1_554
O4 Cs4 C2 114.45(16) 2_656 1_554
O4 Cs4 C2 65.55(16) 1_454 1_554
O3 Cs4 C2 71.41(16) 2_655 1_554
O3 Cs4 C2 108.59(16) 1_455 1_554
O6 Cs4 C2 99.64(16) 2_656 2_556
O6 Cs4 C2 80.36(16) 1_454 2_556
O8 Cs4 C2 79.12(18) 2_556 2_556
O8 Cs4 C2 100.88(18) 1_554 2_556
O4 Cs4 C2 65.55(16) 2_656 2_556
O4 Cs4 C2 114.45(16) 1_454 2_556
O3 Cs4 C2 108.59(16) 2_655 2_556
O3 Cs4 C2 71.41(16) 1_455 2_556
C2 Cs4 C2 180.0(3) 1_554 2_556
O6 Cs4 C3 60.07(18) 2_656 .
O6 Cs4 C3 119.93(18) 1_454 .
O8 Cs4 C3 89.7(2) 2_556 .
O8 Cs4 C3 90.3(2) 1_554 .
O4 Cs4 C3 95.67(16) 2_656 .
O4 Cs4 C3 84.33(16) 1_454 .
O3 Cs4 C3 55.74(17) 2_655 .
O3 Cs4 C3 124.26(17) 1_455 .
C2 Cs4 C3 20.67(19) 1_554 .
C2 Cs4 C3 159.33(19) 2_556 .
O6 Cs4 C3 119.93(18) 2_656 2
O6 Cs4 C3 60.07(18) 1_454 2
O8 Cs4 C3 90.3(2) 2_556 2
O8 Cs4 C3 89.7(2) 1_554 2
O4 Cs4 C3 84.33(16) 2_656 2
O4 Cs4 C3 95.67(16) 1_454 2
O3 Cs4 C3 124.26(17) 2_655 2
O3 Cs4 C3 55.74(17) 1_455 2
C2 Cs4 C3 159.33(19) 1_554 2
C2 Cs4 C3 20.67(19) 2_556 2
C3 Cs4 C3 180.00(14) . 2
O23 Cs5 O12 79.1(7) 2_666 .
O23 Cs5 O21 119.6(7) 2_666 2_666
O12 Cs5 O21 160.03(17) . 2_666
O23 Cs5 O18 74.4(6) 2_666 2_666
O12 Cs5 O18 149.83(17) . 2_666
O21 Cs5 O18 49.97(13) 2_666 2_666
O23 Cs5 O11 99.5(6) 2_666 2_666
O12 Cs5 O11 87.34(17) . 2_666
O21 Cs5 O11 82.72(14) 2_666 2_666
O18 Cs5 O11 110.90(15) 2_666 2_666
O23 Cs5 O20 79.5(7) 2_666 2_666
O12 Cs5 O20 137.24(17) . 2_666
O21 Cs5 O20 49.19(14) 2_666 2_666
O18 Cs5 O20 50.63(14) 2_666 2_666
O11 Cs5 O20 60.47(15) 2_666 2_666
O23 Cs5 O14 141.9(7) 2_666 .
O12 Cs5 O14 73.88(17) . .
O21 Cs5 O14 92.09(14) 2_666 .
O18 Cs5 O14 120.67(16) 2_666 .
O11 Cs5 O14 105.43(17) 2_666 .
O20 Cs5 O14 138.07(15) 2_666 .
O23 Cs5 O25 37.8(6) 2_666 2_766
O12 Cs5 O25 57.3(4) . 2_766
O21 Cs5 O25 132.8(4) 2_666 2_766
O18 Cs5 O25 105.7(3) 2_666 2_766
O11 Cs5 O25 69.0(3) 2_666 2_766
O20 Cs5 O25 83.7(4) 2_666 2_766
O14 Cs5 O25 130.8(3) . 2_766
O23 Cs5 O16 96.0(7) 2_666 .
O12 Cs5 O16 48.85(15) . .
O21 Cs5 O16 128.78(13) 2_666 .
O18 Cs5 O16 119.83(13) 2_666 .
O11 Cs5 O16 129.22(14) 2_666 .
O20 Cs5 O16 170.16(13) 2_666 .
O14 Cs5 O16 45.96(13) . .
O25 Cs5 O16 98.1(4) 2_766 .
O23 Cs5 Mo5 85.2(7) 2_666 2_666
O12 Cs5 Mo5 159.92(14) . 2_666
O21 Cs5 Mo5 34.72(9) 2_666 2_666
O18 Cs5 Mo5 28.73(9) 2_666 2_666
O11 Cs5 Mo5 83.01(11) 2_666 2_666
O20 Cs5 Mo5 25.12(10) 2_666 2_666
O14 Cs5 Mo5 125.69(11) . 2_666
O25 Cs5 Mo5 102.7(3) 2_766 2_666
O16 Cs5 Mo5 146.60(8) . 2_666
O23 Cs5 P2 128.0(6) 2_666 2_666
O12 Cs5 P2 150.89(15) . 2_666
O21 Cs5 P2 18.12(10) 2_666 2_666
O18 Cs5 P2 53.70(10) 2_666 2_666
O11 Cs5 P2 96.68(11) 2_666 2_666
O20 Cs5 P2 66.67(10) 2_666 2_666
O14 Cs5 P2 77.27(11) . 2_666
O25 Cs5 P2 150.3(3) 2_766 2_666
O16 Cs5 P2 110.70(9) . 2_666
Mo5 Cs5 P2 48.44(3) 2_666 2_666
O23 Cs5 Mo3 87.8(7) 2_666 .
O12 Cs5 Mo3 16.01(13) . .
O21 Cs5 Mo3 152.09(10) 2_666 .
O18 Cs5 Mo3 146.95(10) 2_666 .
O11 Cs5 Mo3 99.20(11) 2_666 .
O20 Cs5 Mo3 153.21(11) 2_666 .
O14 Cs5 Mo3 60.40(10) . .
O25 Cs5 Mo3 72.1(3) 2_766 .
O16 Cs5 Mo3 33.48(8) . .
Mo5 Cs5 Mo3 172.86(4) 2_666 .
P2 Cs5 Mo3 137.34(5) 2_666 .
Mo1 O1 Mo5 147.6(3) . .
Mo1 O1 Cs2 99.45(18) . .
Mo5 O1 Cs2 94.72(18) . .
Mo1 O1 Cs3 93.55(17) . 2_667
Mo5 O1 Cs3 99.40(18) . 2_667
Cs2 O1 Cs3 129.98(17) . 2_667
Mo1 O2 Cs2 108.5(2) 1_565 1_565
Mo1 O2 Cs3 139.5(3) 1_565 .
Cs2 O2 Cs3 95.91(14) 1_565 .
Mo1 O3 Cs3 102.5(2) 1_554 2_666
Mo1 O3 Cs2 165.0(3) 1_554 2_656
Cs3 O3 Cs2 91.66(14) 2_666 2_656
Mo1 O3 Cs4 90.0(2) 1_554 1_655
Cs3 O3 Cs4 107.40(15) 2_666 1_655
Cs2 O3 Cs4 81.03(11) 2_656 1_655
P1 O4 Mo1 119.8(3) . .
P1 O4 Cs3 127.4(3) . 2_667
Mo1 O4 Cs3 87.08(16) . 2_667
P1 O4 Cs4 111.4(3) . 1_656
Mo1 O4 Cs4 89.78(15) . 1_656
Cs3 O4 Cs4 113.01(14) 2_667 1_656
P2 O5 Mo2 131.6(3) . .
P2 O5 Mo1 133.0(3) . .
Mo2 O5 Mo1 94.03(17) . .
Mo1 O6 Mo2 124.8(2) . .
Mo1 O6 Cs4 115.1(2) . 1_656
Mo2 O6 Cs4 108.6(2) . 1_656
Mo2 O7 Mo3 124.7(3) . .
P1 O9 Mo3 126.4(3) . .
P1 O9 Mo2 126.4(3) . .
Mo3 O9 Mo2 90.98(18) . .
Mo2 O8 Cs2 139.8(3) 1_455 .
Mo2 O8 Cs4 101.3(2) 1_455 1_556
Cs2 O8 Cs4 95.68(17) . 1_556
Mo2 O10 Cs1 177.0(4) 1_565 .
Mo3 O11 Cs2 134.5(3) 1_455 .
Mo3 O11 Cs5 129.0(3) 1_455 2_666
Cs2 O11 Cs5 94.90(15) . 2_666
Mo3 O12 Cs5 135.2(3) . .
Mo3 O12 Cs1 130.8(3) . 2_766
Cs5 O12 Cs1 89.77(17) . 2_766
Mo3 O13 Mo4 125.3(3) . .
Mo3 O13 Cs1 120.8(3) . .
Mo4 O13 Cs1 95.3(2) . .
Mo4 O14 Cs5 129.1(3) . .
Mo4 O14 Cs1 84.1(3) . .
Cs5 O14 Cs1 92.92(17) . .
Mo4 O15 Cs3 125.0(3) . .
Mo4 O15 Cs1 89.8(3) . .
Cs3 O15 Cs1 144.9(2) . .
P2 O16 Mo4 124.2(3) . .
P2 O16 Mo3 126.7(3) . .
Mo4 O16 Mo3 90.99(17) . .
P2 O16 Cs5 124.3(2) . .
Mo4 O16 Cs5 93.65(14) . .
Mo3 O16 Cs5 86.15(14) . .
P1 O17 Mo4 130.5(3) . .
P1 O17 Mo5 133.1(3) . .
Mo4 O17 Mo5 96.27(18) . .
Mo4 O18 Mo5 121.2(3) . .
Mo4 O18 Cs5 119.3(2) . 2_666
Mo5 O18 Cs5 100.2(2) . 2_666
Mo5 O19 Cs3 126.1(3) . .
Mo5 O19 Cs3 110.5(2) . 2_667
Cs3 O19 Cs3 114.71(18) . 2_667
Mo5 O20 Cs2 101.2(2) . .
Mo5 O20 Cs5 98.9(2) . 2_666
Cs2 O20 Cs5 95.95(16) . 2_666
P2 O21 Mo5 122.3(3) . .
P2 O21 Cs5 122.0(3) . 2_666
Mo5 O21 Cs5 93.13(17) . 2_666
P2 O21 Cs2 123.5(3) . .
Mo5 O21 Cs2 88.52(17) . .
Cs5 O21 Cs2 99.05(14) 2_666 .
Cs5 O23 Cs1 96.8(7) 2_666 1_455
Cs1 O25 Cs5 129.2(13) . 2_766
C2 C1 C6 118.0(8) 1_655 1_556
C2 C1 C7 121.2(7) 1_655 .
C6 C1 C7 120.8(8) 1_556 .
C1 C2 C3 121.1(9) 1_455 1_556
C1 C2 Cs2 146.2(6) 1_455 .
C3 C2 Cs2 84.8(6) 1_556 .
C1 C2 Cs4 87.9(5) 1_455 1_556
C3 C2 Cs4 80.5(6) 1_556 1_556
Cs2 C2 Cs4 74.65(17) . 1_556
C4 C3 C2 120.5(10) . 1_554
C4 C3 Cs4 89.0(6) . .
C2 C3 Cs4 78.8(6) 1_554 .
C3 C4 C5 119.3(9) . .
C4 C5 C6 120.4(10) . 1_455
C1 C6 C5 120.7(10) 1_554 1_655
C1 C7 P1 114.2(5) . .
C13 C8 C9 118.6(8) . 1_545
C13 C8 C14 120.1(8) . .
C9 C8 C14 121.3(8) 1_545 .
C13 C8 Cs2 77.1(6) . .
C9 C8 Cs2 77.1(5) 1_545 .
C14 C8 Cs2 115.9(5) . .
C10 C9 C8 120.2(9) . 1_565
C10 C9 Cs2 74.9(6) . 1_565
C8 C9 Cs2 81.2(5) 1_565 1_565
C11 C10 C9 120.8(10) . .
C11 C10 Cs2 76.6(6) . 1_565
C9 C10 Cs2 83.1(6) . 1_565
C10 C11 C12 119.5(10) . 1_565
C10 C11 Cs2 81.1(6) . 1_565
C12 C11 Cs2 80.1(7) 1_565 1_565
C11 C12 C13 120.1(10) 1_545 .
C11 C12 Cs2 77.4(7) 1_545 .
C13 C12 Cs2 83.8(6) . .
C11 C12 Cs1 146.6(7) 1_545 2_666
C13 C12 Cs1 87.2(6) . 2_666
Cs2 C12 Cs1 128.1(4) . 2_666
C8 C13 C12 120.8(9) . .
C8 C13 Cs2 81.3(5) . .
C12 C13 Cs2 74.0(6) . .
C8 C13 Cs1 159.6(7) . 2_666
C12 C13 Cs1 71.3(6) . 2_666
Cs2 C13 Cs1 118.8(3) . 2_666
C8 C14 P2 113.3(6) . .

loop_
_geom_bond_atom_site_label_1
_geom_bond_atom_site_label_2
_geom_bond_distance
_geom_bond_site_symmetry_2
Mo1 O3 1.706(5) 1_556
Mo1 O2 1.711(5) 1_545
Mo1 O6 1.911(5) .
Mo1 O1 1.922(5) .
Mo1 O4 2.302(5) .
Mo1 O5 2.418(5) .
Mo1 Cs3 3.9015(8) 2_667
Mo1 Cs2 3.9819(8) .
Mo1 Cs4 4.0900(6) 1_656
Mo2 O10 1.700(6) 1_545
Mo2 O8 1.720(6) 1_655
Mo2 O6 1.914(5) .
Mo2 O7 1.917(5) .
Mo2 O5 2.212(5) .
Mo2 O9 2.440(5) .
Mo2 Cs4 3.9457(6) 1_656
Mo3 O11 1.704(6) 1_655
Mo3 O12 1.707(6) .
Mo3 O13 1.896(6) .
Mo3 O7 1.920(5) .
Mo3 O9 2.324(5) .
Mo3 O16 2.414(5) .
Mo3 Cs1 4.3200(15) .
Mo3 Cs5 4.3658(10) .
Mo4 O14 1.702(6) .
Mo4 O15 1.703(6) .
Mo4 O18 1.921(6) .
Mo4 O13 1.951(6) .
Mo4 O17 2.208(5) .
Mo4 O16 2.378(5) .
Mo4 Cs1 3.7542(15) .
Mo4 Cs3 4.3060(9) .
Mo4 Cs5 4.4069(12) 2_666
Mo5 O20 1.703(6) .
Mo5 O19 1.717(6) .
Mo5 O1 1.934(5) .
Mo5 O18 1.936(5) .
Mo5 O21 2.261(5) .
Mo5 O17 2.304(5) .
Mo5 Cs2 3.8607(8) .
Mo5 Cs5 3.9641(10) 2_666
Mo5 Cs3 4.0694(8) 2_667
Mo5 Cs3 4.3559(8) .
P1 O4 1.510(5) .
P1 O9 1.540(6) .
P1 O17 1.555(5) .
P1 C7 1.805(7) .
P1 Cs4 4.1834(17) 1_656
P2 O21 1.520(6) .
P2 O16 1.544(5) .
P2 O5 1.545(5) .
P2 C14 1.797(8) .
P2 Cs5 4.146(2) 2_666
P2 Cs2 4.222(2) .
Cs1 O25 0.97(2) .
Cs1 O22 2.991(10) 1_655
Cs1 O10 2.995(6) .
Cs1 O13 3.031(5) .
Cs1 O23 3.09(3) 1_655
Cs1 O12 3.252(7) 2_766
Cs1 O15 3.351(7) .
Cs1 O14 3.527(7) .
Cs1 C12 3.612(12) 2_666
Cs1 C13 3.808(9) 2_666
Cs2 O8 3.062(6) .
Cs2 O2 3.093(6) 1_545
Cs2 O20 3.148(6) .
Cs2 O1 3.186(5) .
Cs2 O21 3.188(5) .
Cs2 O11 3.221(6) .
Cs2 O3 3.455(5) 2_656
Cs2 C11 3.510(11) 1_545
Cs2 C12 3.542(11) .
Cs2 C10 3.565(10) 1_545
Cs2 C13 3.664(11) .
Cs2 C9 3.665(10) 1_545
Cs3 O24 3.083(17) .
Cs3 O15 3.097(7) .
Cs3 O19 3.118(6) .
Cs3 O19 3.137(6) 2_667
Cs3 O3 3.159(6) 2_666
Cs3 O4 3.269(5) 2_667
Cs3 O1 3.279(5) 2_667
Cs3 O2 3.299(5) .
Cs3 Mo1 3.9015(8) 2_667
Cs3 Mo5 4.0694(8) 2_667
Cs4 O6 2.895(5) 2_656
Cs4 O6 2.895(5) 1_454
Cs4 O8 3.229(6) 2_556
Cs4 O8 3.229(6) 1_554
Cs4 O4 3.389(5) 2_656
Cs4 O4 3.389(5) 1_454
Cs4 O3 3.719(6) 2_655
Cs4 O3 3.719(6) 1_455
Cs4 C2 3.860(10) 1_554
Cs4 C2 3.860(10) 2_556
Cs4 C3 3.880(10) .
Cs4 C3 3.880(10) 2
Cs5 O23 2.80(3) 2_666
Cs5 O12 2.986(6) .
Cs5 O21 3.135(5) 2_666
Cs5 O18 3.135(5) 2_666
Cs5 O11 3.308(6) 2_666
Cs5 O20 3.325(6) 2_666
Cs5 O14 3.346(7) .
Cs5 O25 3.725(19) 2_766
Cs5 O16 3.804(5) .
Cs5 Mo5 3.9641(10) 2_666
Cs5 P2 4.146(2) 2_666
O1 Cs3 3.279(5) 2_667
O2 Mo1 1.711(5) 1_565
O2 Cs2 3.093(6) 1_565
O3 Mo1 1.706(5) 1_554
O3 Cs3 3.159(6) 2_666
O3 Cs2 3.455(5) 2_656
O3 Cs4 3.719(6) 1_655
O4 Cs3 3.269(5) 2_667
O4 Cs4 3.389(5) 1_656
O6 Cs4 2.895(5) 1_656
O8 Mo2 1.720(6) 1_455
O8 Cs4 3.229(6) 1_556
O10 Mo2 1.700(6) 1_565
O11 Mo3 1.704(6) 1_455
O11 Cs5 3.308(6) 2_666
O12 Cs1 3.252(7) 2_766
O18 Cs5 3.135(5) 2_666
O19 Cs3 3.137(6) 2_667
O20 Cs5 3.325(6) 2_666
O21 Cs5 3.135(5) 2_666
O22 Cs1 2.991(9) 1_455
O23 Cs5 2.80(3) 2_666
O23 Cs1 3.09(3) 1_455
O25 Cs5 3.725(19) 2_766
C1 C2 1.373(12) 1_655
C1 C6 1.379(12) 1_556
C1 C7 1.491(10) .
C2 C1 1.373(12) 1_455
C2 C3 1.389(13) 1_556
C2 Cs4 3.860(10) 1_556
C3 C4 1.361(16) .
C3 C2 1.389(13) 1_554
C4 C5 1.369(17) .
C5 C6 1.391(14) 1_455
C6 C1 1.379(12) 1_554
C6 C5 1.391(14) 1_655
C8 C13 1.381(12) .
C8 C9 1.394(12) 1_545
C8 C14 1.511(11) .
C9 C10 1.387(15) .
C9 C8 1.394(12) 1_565
C9 Cs2 3.665(10) 1_565
C10 C11 1.373(17) .
C10 Cs2 3.565(10) 1_565
C11 C12 1.376(17) 1_565
C11 Cs2 3.510(11) 1_565
C12 C11 1.376(17) 1_545
C12 C13 1.392(15) .
C12 Cs1 3.612(12) 2_666
C13 Cs1 3.808(9) 2_666
